data_7052038
loop_
_publ_author_name
'Zheng, Zhanjiang'
'Zhao, Gang'
'Fablet, R\'emy'
'Bouyahyi, Miloud'
'Thomas, Christophe M.'
'Roisnel, Thierry'
'Casagrande Jr, Osvaldo'
'Carpentier, Jean-Fran\,cois'

_publ_section_title
;
 Zinc and enolato-magnesium complexes based on bi-, tri- and
 tetradentate aminophenolate ligands
;
_journal_issue 12
_journal_name_full 'New Journal of Chemistry'
_journal_page_first 2279
_journal_paper_doi 10.1039/b812754a
_journal_volume 32
_journal_year 2008
_chemical_compound_source 'synthesis as described'
_chemical_formula_moiety 'C58 H72 N2 O2 Zn'
_chemical_formula_sum 'C58 H72 N2 O2 Zn'
_chemical_formula_weight 894.55
_chemical_name_systematic
;
?
;
_space_group_IT_number 2
_symmetry_cell_setting triclinic
_symmetry_Int_Tables_number 2
_symmetry_space_group_name_Hall '-P 1'
_symmetry_space_group_name_H-M 'P -1'
_atom_sites_solution_hydrogens geom
_atom_sites_solution_primary direct
_atom_sites_solution_secondary difmap
_audit_conform_dict_location ftp://ftp.iucr.org/pub/cif_core.dic
_audit_conform_dict_name cif_core.dic
_audit_conform_dict_version 2.3
_audit_creation_date 2008-08-27T09:41:10-00:00
_audit_creation_method 'WinGX routine CIF_UPDATE'
_cell_angle_alpha 85.050(10)
_cell_angle_beta 75.882(10)
_cell_angle_gamma 80.339(10)
_cell_formula_units_Z 2
_cell_length_a 10.646(2)
_cell_length_b 14.508(3)
_cell_length_c 16.750(4)
_cell_measurement_reflns_used 8229
_cell_measurement_temperature 100(2)
_cell_measurement_theta_max 27.33
_cell_measurement_theta_min 2.32
_cell_measurement_wavelength 0.71073
_cell_volume 2470.6(9)
_computing_cell_refinement 'Bruker SMART, 2006'
_computing_data_collection 'Bruker SMART, 2006'
_computing_data_reduction 'Bruker SAINT, 2006'
_computing_molecular_graphics 'Ortep-3 for Windows (Farrugia, 1997)'
_computing_publication_material 'WinGX publication routines (Farrugia, 1999)'
_computing_structure_refinement 'SHELXL-97 (Sheldrick, 1997)'
_computing_structure_solution 'SIR97 (Altomare et al., 1999)'
_diffrn_ambient_temperature 100(2)
_diffrn_detector 'CCD plate'
_diffrn_measured_fraction_theta_full 0.991
_diffrn_measured_fraction_theta_max 0.991
_diffrn_measurement_device_type 'APEXII, Bruker-AXS'
_diffrn_measurement_method 'CCD rotation images, thin slices'
_diffrn_radiation_monochromator graphite
_diffrn_radiation_probe x-ray
_diffrn_radiation_type MoK\a
_diffrn_radiation_wavelength 0.71073
_diffrn_reflns_av_R_equivalents 0.0512
_diffrn_reflns_av_unetI/netI 0.0595
_diffrn_reflns_limit_h_max 13
_diffrn_reflns_limit_h_min -13
_diffrn_reflns_limit_k_max 18
_diffrn_reflns_limit_k_min -18
_diffrn_reflns_limit_l_max 21
_diffrn_reflns_limit_l_min -21
_diffrn_reflns_number 33514
_diffrn_reflns_theta_full 27.48
_diffrn_reflns_theta_max 27.48
_diffrn_reflns_theta_min 2.95
_exptl_absorpt_coefficient_mu 0.540
_exptl_absorpt_correction_T_max 0.979
_exptl_absorpt_correction_T_min 0.823
_exptl_absorpt_correction_type multi-scan
_exptl_absorpt_process_details
;
[Sheldrick, G.M. (2002). SADABS Bruker AXS Inc., Madison, Wisconsin, USA]
;
_exptl_crystal_colour colourless
_exptl_crystal_density_diffrn 1.203
_exptl_crystal_density_method 'not measured'
_exptl_crystal_description plate
_exptl_crystal_F_000 960
_exptl_crystal_size_max 0.35
_exptl_crystal_size_mid 0.15
_exptl_crystal_size_min 0.04
_refine_diff_density_max 0.3
_refine_diff_density_min -0.415
_refine_diff_density_rms 0.057
_refine_ls_extinction_method none
_refine_ls_goodness_of_fit_ref 1.012
_refine_ls_hydrogen_treatment constr
_refine_ls_matrix_type full
_refine_ls_number_parameters 640
_refine_ls_number_reflns 11241
_refine_ls_number_restraints 0
_refine_ls_restrained_S_all 1.012
_refine_ls_R_factor_all 0.0582
_refine_ls_R_factor_gt 0.0391
_refine_ls_shift/su_max 0.002
_refine_ls_shift/su_mean 0
_refine_ls_structure_factor_coef Fsqd
_refine_ls_weighting_details 'calc w=1/[\s^2^(Fo^2^)+(0.0281P)^2^+1.1081P] where P=(Fo^2^+2Fc^2^)/3'
_refine_ls_weighting_scheme calc
_refine_ls_wR_factor_gt 0.0831
_refine_ls_wR_factor_ref 0.0914
_reflns_number_gt 8736
_reflns_number_total 11241
_reflns_threshold_expression >2sigma(I)
_cod_data_source_file b812754a.txt
_cod_data_source_block job_renum
_cod_database_code 7052038

loop_
_symmetry_equiv_pos_as_xyz
'x, y, z'
'-x, -y, -z'

loop_
_atom_site_label
_atom_site_type_symbol
_atom_site_fract_x
_atom_site_fract_y
_atom_site_fract_z
_atom_site_U_iso_or_equiv
_atom_site_adp_type
_atom_site_occupancy
_atom_site_calc_flag
_atom_site_refinement_flags
_atom_site_disorder_assembly
_atom_site_disorder_group
Zn1 Zn 0.26795(2) 0.372515(15) 0.784635(13) 0.01643(6) Uani 1 d . . .
O1 O 0.30981(11) 0.47106(8) 0.83606(7) 0.0182(3) Uani 1 d . . .
N1 N 0.09346(14) 0.44174(10) 0.75427(9) 0.0155(3) Uani 1 d . . .
C1 C 0.13237(17) 0.47354(12) 0.66527(11) 0.0170(4) Uani 1 d . . .
H1A H 0.1585 0.4172 0.6321 0.02 Uiso 1 calc R . .
H1B H 0.2111 0.5042 0.6578 0.02 Uiso 1 calc R . .
C2 C 0.03163(16) 0.53998(13) 0.62953(11) 0.0169(4) Uani 1 d . . .
C3 C 0.04854(18) 0.63261(13) 0.61259(12) 0.0215(4) Uani 1 d . . .
H3 H 0.1164 0.655 0.6295 0.026 Uiso 1 calc R . .
C4 C -0.03203(19) 0.69336(14) 0.57124(13) 0.0260(4) Uani 1 d . . .
H4 H -0.0174 0.7564 0.5588 0.031 Uiso 1 calc R . .
C5 C -0.13380(18) 0.66272(14) 0.54804(12) 0.0241(4) Uani 1 d . . .
H5 H -0.1896 0.7046 0.5203 0.029 Uiso 1 calc R . .
C6 C -0.15327(18) 0.57076(13) 0.56569(12) 0.0222(4) Uani 1 d . . .
H6 H -0.2236 0.5493 0.5508 0.027 Uiso 1 calc R . .
C7 C -0.07049(17) 0.50954(13) 0.60516(11) 0.0198(4) Uani 1 d . . .
H7 H -0.0834 0.446 0.6158 0.024 Uiso 1 calc R . .
N11 N 0.32397(15) 0.25641(10) 0.85728(9) 0.0186(3) Uani 1 d . . .
C11 C -0.02235(17) 0.39164(13) 0.77118(11) 0.0184(4) Uani 1 d . . .
H11A H -0.0982 0.4373 0.7619 0.022 Uiso 1 calc R . .
H11B H -0.0419 0.3719 0.8304 0.022 Uiso 1 calc R . .
C12 C -0.01410(18) 0.30657(13) 0.72253(11) 0.0198(4) Uani 1 d . . .
C13 C -0.1330(2) 0.27989(14) 0.71881(13) 0.0265(4) Uani 1 d . . .
H13 H -0.2135 0.3162 0.7443 0.032 Uiso 1 calc R . .
C14 C -0.1340(2) 0.20101(15) 0.67817(14) 0.0355(5) Uani 1 d . . .
H14 H -0.2151 0.1838 0.6755 0.043 Uiso 1 calc R . .
C15 C -0.0170(3) 0.14682(15) 0.64122(14) 0.0383(6) Uani 1 d . . .
H15 H -0.0182 0.0926 0.6135 0.046 Uiso 1 calc R . .
C16 C 0.1003(2) 0.17177(14) 0.64486(13) 0.0321(5) Uani 1 d . . .
H16 H 0.1803 0.1345 0.62 0.038 Uiso 1 calc R . .
C17 C 0.1023(2) 0.25158(13) 0.68497(11) 0.0231(4) Uani 1 d . . .
H17 H 0.1839 0.2687 0.6867 0.028 Uiso 1 calc R . .
C21 C 0.05145(17) 0.52418(12) 0.80984(11) 0.0179(4) Uani 1 d . . .
H21A H -0.0312 0.5596 0.7991 0.022 Uiso 1 calc R . .
H21B H 0.0318 0.4993 0.8677 0.022 Uiso 1 calc R . .
C22 C 0.14747(17) 0.59166(13) 0.80147(11) 0.0173(4) Uani 1 d . A .
C23 C 0.27457(17) 0.56086(12) 0.81388(10) 0.0159(4) Uani 1 d . . .
C24 C 0.36181(17) 0.62683(13) 0.80540(11) 0.0172(4) Uani 1 d . . .
C25 C 0.50636(17) 0.59352(13) 0.80921(11) 0.0202(4) Uani 1 d . . .
C26 C 0.56977(18) 0.51976(14) 0.74439(12) 0.0265(4) Uani 1 d . . .
H26A H 0.5638 0.5468 0.6895 0.04 Uiso 1 calc R . .
H26B H 0.5237 0.4653 0.757 0.04 Uiso 1 calc R . .
H26C H 0.6621 0.5003 0.7455 0.04 Uiso 1 calc R . .
C27 C 0.51468(19) 0.55216(14) 0.89553(12) 0.0255(4) Uani 1 d . . .
H27A H 0.6062 0.5281 0.8959 0.038 Uiso 1 calc R . .
H27B H 0.4624 0.501 0.9102 0.038 Uiso 1 calc R . .
H27C H 0.4807 0.601 0.9356 0.038 Uiso 1 calc R . .
C28 C 0.58787(19) 0.67370(15) 0.78940(13) 0.0294(5) Uani 1 d . . .
H28A H 0.5514 0.7219 0.8298 0.044 Uiso 1 calc R . .
H28B H 0.5857 0.7009 0.734 0.044 Uiso 1 calc R . .
H28C H 0.6787 0.6496 0.7917 0.044 Uiso 1 calc R . .
C29 C 0.31258(17) 0.72063(13) 0.79355(11) 0.0199(4) Uani 1 d . . .
H29 H 0.3702 0.7652 0.7891 0.024 Uiso 1 calc R . .
C30 C 0.18309(18) 0.75378(13) 0.78778(11) 0.0198(4) Uani 1 d . A .
C31 C 0.12773(18) 0.85828(13) 0.78059(12) 0.0221(4) Uani 1 d . . .
C32A C 0.1041(10) 0.8849(10) 0.6962(7) 0.055(3) Uani 0.5 d P A 1
H32A H 0.051 0.8421 0.6826 0.082 Uiso 0.5 calc PR A 1
H32B H 0.1882 0.8808 0.6556 0.082 Uiso 0.5 calc PR A 1
H32C H 0.0575 0.9491 0.6954 0.082 Uiso 0.5 calc PR A 1
C33A C 0.2088(6) 0.9235(4) 0.8036(5) 0.0562(19) Uani 0.5 d P A 1
H33A H 0.1677 0.9885 0.7967 0.084 Uiso 0.5 calc PR A 1
H33B H 0.2973 0.9143 0.7678 0.084 Uiso 0.5 calc PR A 1
H33C H 0.2139 0.9101 0.8611 0.084 Uiso 0.5 calc PR A 1
C34A C -0.0127(6) 0.8811(4) 0.8438(4) 0.0397(15) Uani 0.5 d P A 1
H34A H -0.0037 0.8637 0.9001 0.06 Uiso 0.5 calc PR A 1
H34B H -0.0745 0.8454 0.8302 0.06 Uiso 0.5 calc PR A 1
H34C H -0.0454 0.9482 0.8393 0.06 Uiso 0.5 calc PR A 1
C32B C 0.0527(9) 0.8773(9) 0.7126(6) 0.035(2) Uani 0.5 d P A 2
H32D H -0.0225 0.8432 0.7265 0.052 Uiso 0.5 calc PR A 2
H32E H 0.1107 0.8563 0.6603 0.052 Uiso 0.5 calc PR A 2
H32F H 0.0217 0.9446 0.7073 0.052 Uiso 0.5 calc PR A 2
C33B C 0.2433(6) 0.9172(4) 0.7545(3) 0.0317(12) Uani 0.5 d P A 2
H33D H 0.2077 0.9837 0.7494 0.048 Uiso 0.5 calc PR A 2
H33E H 0.2994 0.8969 0.7014 0.048 Uiso 0.5 calc PR A 2
H33F H 0.295 0.9077 0.7964 0.048 Uiso 0.5 calc PR A 2
C34B C 0.0464(6) 0.8856(4) 0.8618(4) 0.0354(13) Uani 0.5 d P A 2
H34D H 0.0105 0.9523 0.8591 0.053 Uiso 0.5 calc PR A 2
H34E H 0.1002 0.8742 0.9026 0.053 Uiso 0.5 calc PR A 2
H34F H -0.0255 0.8486 0.878 0.053 Uiso 0.5 calc PR A 2
C35 C 0.10386(17) 0.68649(13) 0.78978(11) 0.0191(4) Uani 1 d . . .
H35 H 0.0172 0.7058 0.783 0.023 Uiso 1 calc R A .
O51 O 0.38231(12) 0.32652(9) 0.68480(8) 0.0209(3) Uani 1 d . . .
C51 C 0.23705(19) 0.24805(14) 0.94186(11) 0.0232(4) Uani 1 d . . .
H51A H 0.2578 0.292 0.9771 0.028 Uiso 1 calc R . .
H51B H 0.2588 0.1839 0.9652 0.028 Uiso 1 calc R . .
C52 C 0.09088(19) 0.26716(14) 0.94726(11) 0.0250(4) Uani 1 d . . .
C53 C 0.0185(2) 0.34948(15) 0.98269(11) 0.0276(5) Uani 1 d . . .
H53 H 0.0628 0.3939 0.9986 0.033 Uiso 1 calc R . .
C54 C -0.1179(2) 0.36733(17) 0.99511(12) 0.0343(5) Uani 1 d . . .
H54 H -0.1656 0.4234 1.0193 0.041 Uiso 1 calc R . .
C55 C -0.1826(2) 0.30355(18) 0.97221(13) 0.0388(6) Uani 1 d . . .
H55 H -0.2752 0.3158 0.9802 0.047 Uiso 1 calc R . .
C56 C -0.1129(2) 0.22100(18) 0.93731(13) 0.0382(6) Uani 1 d . . .
H56 H -0.1581 0.1772 0.9212 0.046 Uiso 1 calc R . .
C57 C 0.0226(2) 0.20241(15) 0.92602(12) 0.0316(5) Uani 1 d . . .
H57 H 0.0692 0.1451 0.9036 0.038 Uiso 1 calc R . .
C61 C 0.45964(18) 0.26631(13) 0.86523(12) 0.0215(4) Uani 1 d . . .
H61A H 0.4536 0.3257 0.8919 0.026 Uiso 1 calc R . .
H61B H 0.5163 0.2717 0.8091 0.026 Uiso 1 calc R . .
C62 C 0.52655(19) 0.18805(13) 0.91323(13) 0.0247(4) Uani 1 d . . .
C63 C 0.5090(2) 0.19080(16) 0.99810(13) 0.0325(5) Uani 1 d . . .
H63 H 0.4536 0.2421 1.0263 0.039 Uiso 1 calc R . .
C64 C 0.5711(2) 0.11992(17) 1.04224(16) 0.0430(6) Uani 1 d . . .
H64 H 0.5577 0.1228 1.1002 0.052 Uiso 1 calc R . .
C65 C 0.6520(2) 0.04526(17) 1.00223(18) 0.0473(7) Uani 1 d . . .
H65 H 0.6941 -0.0034 1.0326 0.057 Uiso 1 calc R . .
C66 C 0.6719(2) 0.04117(16) 0.91831(18) 0.0459(7) Uani 1 d . . .
H66 H 0.7279 -0.0103 0.8908 0.055 Uiso 1 calc R . .
C67 C 0.6101(2) 0.11249(15) 0.87350(15) 0.0345(5) Uani 1 d . . .
H67 H 0.625 0.1096 0.8154 0.041 Uiso 1 calc R . .
C71 C 0.32726(18) 0.17331(13) 0.80878(11) 0.0197(4) Uani 1 d . . .
H71A H 0.239 0.1752 0.7987 0.024 Uiso 1 calc R . .
H71B H 0.3448 0.116 0.8434 0.024 Uiso 1 calc R . .
C72 C 0.42636(17) 0.16453(13) 0.72666(11) 0.0179(4) Uani 1 d . B .
C73 C 0.44649(17) 0.24010(12) 0.66940(11) 0.0167(4) Uani 1 d . . .
C74 C 0.53814(16) 0.22273(13) 0.59234(11) 0.0168(4) Uani 1 d . . .
C75 C 0.56643(17) 0.30183(13) 0.52726(11) 0.0185(4) Uani 1 d . . .
C76 C 0.65739(19) 0.26565(14) 0.44644(12) 0.0259(4) Uani 1 d . . .
H76A H 0.743 0.2379 0.4563 0.039 Uiso 1 calc R . .
H76B H 0.6682 0.3178 0.4053 0.039 Uiso 1 calc R . .
H76C H 0.619 0.2182 0.4261 0.039 Uiso 1 calc R . .
C77 C 0.6327(2) 0.37228(13) 0.55945(12) 0.0250(4) Uani 1 d . . .
H77A H 0.5747 0.3983 0.6099 0.037 Uiso 1 calc R . .
H77B H 0.6503 0.4229 0.5176 0.037 Uiso 1 calc R . .
H77C H 0.7153 0.3406 0.5714 0.037 Uiso 1 calc R . .
C78 C 0.43953(19) 0.35186(16) 0.50415(12) 0.0300(5) Uani 1 d . . .
H78A H 0.3988 0.3066 0.4827 0.045 Uiso 1 calc R . .
H78B H 0.4605 0.4016 0.4619 0.045 Uiso 1 calc R . .
H78C H 0.3787 0.3791 0.5532 0.045 Uiso 1 calc R . .
C79 C 0.60427(17) 0.13219(13) 0.57824(12) 0.0207(4) Uani 1 d . . .
H79 H 0.6651 0.1213 0.5269 0.025 Uiso 1 calc R . .
C80 C 0.58673(17) 0.05682(13) 0.63468(12) 0.0212(4) Uani 1 d . B .
C81 C 0.6637(2) -0.04149(14) 0.61532(16) 0.0342(5) Uani 1 d . . .
C82A C 0.7756(7) -0.0458(6) 0.5493(5) 0.0327(16) Uani 0.5 d P B 1
H82A H 0.8323 -0.0026 0.5576 0.049 Uiso 0.5 calc PR B 1
H82B H 0.7485 -0.0281 0.4975 0.049 Uiso 0.5 calc PR B 1
H82C H 0.8236 -0.1097 0.5468 0.049 Uiso 0.5 calc PR B 1
C83A C 0.7243(4) -0.0799(3) 0.6995(3) 0.0320(10) Uani 0.5 d P B 1
H83A H 0.6516 -0.0841 0.7479 0.048 Uiso 0.5 calc PR B 1
H83B H 0.779 -0.0358 0.7091 0.048 Uiso 0.5 calc PR B 1
H83C H 0.7772 -0.1418 0.69 0.048 Uiso 0.5 calc PR B 1
C84A C 0.5731(4) -0.1107(3) 0.6140(3) 0.0310(10) Uani 0.5 d P B 1
H84A H 0.6237 -0.1736 0.6068 0.047 Uiso 0.5 calc PR B 1
H84B H 0.53 -0.0934 0.5683 0.047 Uiso 0.5 calc PR B 1
H84C H 0.5066 -0.11 0.6661 0.047 Uiso 0.5 calc PR B 1
C82B C 0.8092(7) -0.0342(6) 0.5689(6) 0.0330(17) Uani 0.5 d P B 2
H82D H 0.8553 -0.0142 0.6068 0.05 Uiso 0.5 calc PR B 2
H82E H 0.8099 0.0116 0.5223 0.05 Uiso 0.5 calc PR B 2
H82F H 0.8533 -0.0955 0.5486 0.05 Uiso 0.5 calc PR B 2
C83B C 0.6500(5) -0.1078(3) 0.6777(3) 0.0380(11) Uani 0.5 d P B 2
H83D H 0.7015 -0.1675 0.6582 0.057 Uiso 0.5 calc PR B 2
H83E H 0.5574 -0.1151 0.6969 0.057 Uiso 0.5 calc PR B 2
H83F H 0.6811 -0.0887 0.7233 0.057 Uiso 0.5 calc PR B 2
C84B C 0.6055(5) -0.0733(3) 0.5384(3) 0.0394(12) Uani 0.5 d P B 2
H84D H 0.6438 -0.138 0.5252 0.059 Uiso 0.5 calc PR B 2
H84E H 0.6291 -0.0318 0.4895 0.059 Uiso 0.5 calc PR B 2
H84F H 0.5099 -0.0685 0.5558 0.059 Uiso 0.5 calc PR B 2
C85 C 0.49572(17) 0.07519(13) 0.70844(12) 0.0198(4) Uani 1 d . . .
H85 H 0.4799 0.0251 0.7482 0.024 Uiso 1 calc R B .

loop_
_atom_site_aniso_label
_atom_site_aniso_U_11
_atom_site_aniso_U_22
_atom_site_aniso_U_33
_atom_site_aniso_U_23
_atom_site_aniso_U_13
_atom_site_aniso_U_12
Zn1 0.01828(11) 0.01563(11) 0.01449(10) -0.00078(8) -0.00435(8) 0.00075(8)
O1 0.0204(6) 0.0155(6) 0.0191(6) -0.0001(5) -0.0076(5) 0.0002(5)
N1 0.0170(7) 0.0144(7) 0.0152(7) -0.0015(6) -0.0030(6) -0.0033(6)
C1 0.0164(8) 0.0165(9) 0.0170(9) 0.0001(7) -0.0030(7) -0.0013(7)
C2 0.0156(8) 0.0199(9) 0.0139(8) 0.0003(7) -0.0022(7) -0.0008(7)
C3 0.0188(9) 0.0227(10) 0.0252(10) 0.0024(8) -0.0095(8) -0.0050(8)
C4 0.0265(10) 0.0184(10) 0.0339(11) 0.0054(9) -0.0111(9) -0.0026(8)
C5 0.0206(9) 0.0236(10) 0.0278(10) 0.0020(8) -0.0097(8) 0.0019(8)
C6 0.0185(9) 0.0262(10) 0.0233(10) -0.0005(8) -0.0082(8) -0.0029(8)
C7 0.0204(9) 0.0191(9) 0.0212(9) -0.0003(8) -0.0065(8) -0.0041(7)
N11 0.0242(8) 0.0166(8) 0.0156(7) -0.0008(6) -0.0065(6) -0.0017(6)
C11 0.0179(9) 0.0199(9) 0.0176(9) -0.0003(7) -0.0041(7) -0.0041(7)
C12 0.0302(10) 0.0165(9) 0.0145(8) 0.0026(7) -0.0090(8) -0.0045(8)
C13 0.0322(11) 0.0218(10) 0.0300(11) 0.0025(9) -0.0151(9) -0.0072(8)
C14 0.0544(14) 0.0250(11) 0.0392(13) 0.0056(10) -0.0301(11) -0.0158(10)
C15 0.0726(17) 0.0184(11) 0.0325(12) -0.0027(9) -0.0280(12) -0.0070(11)
C16 0.0510(14) 0.0212(11) 0.0243(11) -0.0047(9) -0.0144(10) 0.0037(10)
C17 0.0315(10) 0.0199(10) 0.0190(9) 0.0007(8) -0.0098(8) -0.0021(8)
C21 0.0167(9) 0.0179(9) 0.0183(9) -0.0043(7) -0.0031(7) -0.0003(7)
C22 0.0165(9) 0.0193(9) 0.0157(8) -0.0039(7) -0.0030(7) -0.0011(7)
C23 0.0186(9) 0.0169(9) 0.0115(8) -0.0014(7) -0.0035(7) -0.0003(7)
C24 0.0179(9) 0.0192(9) 0.0142(8) 0.0009(7) -0.0043(7) -0.0020(7)
C25 0.0174(9) 0.0231(10) 0.0209(9) 0.0014(8) -0.0067(7) -0.0028(7)
C26 0.0174(9) 0.0335(12) 0.0269(10) -0.0030(9) -0.0052(8) 0.0015(8)
C27 0.0240(10) 0.0270(11) 0.0283(11) 0.0023(9) -0.0127(8) -0.0039(8)
C28 0.0217(10) 0.0336(12) 0.0351(12) 0.0045(10) -0.0109(9) -0.0066(9)
C29 0.0204(9) 0.0203(10) 0.0215(9) 0.0007(8) -0.0075(8) -0.0064(7)
C30 0.0227(9) 0.0180(9) 0.0197(9) -0.0001(8) -0.0073(8) -0.0027(7)
C31 0.0253(10) 0.0165(9) 0.0263(10) -0.0002(8) -0.0112(8) -0.0012(8)
C32A 0.095(9) 0.026(4) 0.030(4) -0.001(3) -0.010(5) 0.021(6)
C33A 0.035(3) 0.019(3) 0.123(7) -0.008(4) -0.036(4) -0.001(2)
C34A 0.040(4) 0.022(3) 0.042(4) 0.000(2) 0.009(3) 0.006(3)
C32B 0.053(5) 0.017(3) 0.040(6) -0.002(4) -0.029(4) 0.006(4)
C33B 0.033(3) 0.016(2) 0.045(3) 0.005(2) -0.011(3) -0.001(2)
C34B 0.044(4) 0.018(2) 0.035(3) -0.001(2) 0.000(3) 0.010(3)
C35 0.0161(9) 0.0207(10) 0.0203(9) -0.0035(8) -0.0061(7) 0.0012(7)
O51 0.0246(7) 0.0166(7) 0.0169(6) -0.0002(5) -0.0026(5) 0.0061(5)
C51 0.0329(11) 0.0230(10) 0.0138(9) 0.0008(8) -0.0064(8) -0.0043(8)
C52 0.0329(11) 0.0293(11) 0.0121(9) 0.0032(8) -0.0024(8) -0.0091(9)
C53 0.0339(11) 0.0341(12) 0.0144(9) -0.0010(8) -0.0043(8) -0.0062(9)
C54 0.0345(12) 0.0465(14) 0.0162(10) -0.0017(10) 0.0019(9) -0.0019(10)
C55 0.0296(11) 0.0566(16) 0.0255(11) 0.0037(11) 0.0044(9) -0.0126(11)
C56 0.0393(13) 0.0498(15) 0.0279(11) 0.0042(11) -0.0024(10) -0.0247(11)
C57 0.0412(12) 0.0308(12) 0.0211(10) 0.0021(9) 0.0008(9) -0.0141(10)
C61 0.0280(10) 0.0194(10) 0.0199(9) 0.0005(8) -0.0117(8) -0.0034(8)
C62 0.0324(11) 0.0179(10) 0.0305(11) 0.0020(8) -0.0196(9) -0.0062(8)
C63 0.0424(12) 0.0311(12) 0.0315(12) 0.0056(10) -0.0218(10) -0.0109(10)
C64 0.0537(15) 0.0447(15) 0.0442(14) 0.0205(12) -0.0356(12) -0.0215(12)
C65 0.0550(16) 0.0298(13) 0.0754(19) 0.0234(13) -0.0520(15) -0.0168(12)
C66 0.0467(14) 0.0215(12) 0.084(2) -0.0077(12) -0.0459(14) 0.0011(10)
C67 0.0389(12) 0.0250(11) 0.0491(14) -0.0078(10) -0.0309(11) 0.0021(9)
C71 0.0259(10) 0.0157(9) 0.0179(9) -0.0002(7) -0.0075(8) -0.0016(7)
C72 0.0198(9) 0.0179(9) 0.0182(9) -0.0018(7) -0.0092(7) -0.0011(7)
C73 0.0175(9) 0.0160(9) 0.0180(9) -0.0023(7) -0.0091(7) 0.0015(7)
C74 0.0135(8) 0.0191(9) 0.0201(9) -0.0039(7) -0.0075(7) -0.0019(7)
C75 0.0156(8) 0.0224(10) 0.0176(9) -0.0040(8) -0.0043(7) -0.0014(7)
C76 0.0260(10) 0.0294(11) 0.0214(10) -0.0075(9) 0.0018(8) -0.0090(8)
C77 0.0349(11) 0.0190(10) 0.0226(10) -0.0016(8) -0.0077(9) -0.0067(8)
C78 0.0212(10) 0.0451(13) 0.0212(10) 0.0089(9) -0.0067(8) -0.0003(9)
C79 0.0144(8) 0.0219(10) 0.0268(10) -0.0085(8) -0.0040(8) -0.0028(7)
C80 0.0180(9) 0.0170(9) 0.0311(10) -0.0070(8) -0.0092(8) -0.0015(7)
C81 0.0242(10) 0.0166(10) 0.0605(15) -0.0132(10) -0.0055(10) -0.0006(8)
C82A 0.029(4) 0.023(3) 0.039(4) -0.007(3) 0.000(3) 0.006(3)
C83A 0.035(2) 0.021(2) 0.038(2) -0.0067(19) -0.016(2) 0.0130(18)
C84A 0.037(2) 0.018(2) 0.042(3) -0.0088(19) -0.015(2) -0.0007(17)
C82B 0.020(3) 0.020(3) 0.056(5) 0.002(3) -0.007(3) 0.005(2)
C83B 0.037(3) 0.020(2) 0.046(3) 0.004(2) 0.003(2) 0.0050(19)
C84B 0.042(3) 0.024(2) 0.057(3) -0.023(2) -0.021(2) 0.006(2)
C85 0.0210(9) 0.0165(9) 0.0252(10) 0.0004(8) -0.0119(8) -0.0028(7)

loop_
_atom_type_symbol
_atom_type_description
_atom_type_scat_dispersion_real
_atom_type_scat_dispersion_imag
_atom_type_scat_source
C C 0.0033 0.0016 'International Tables Vol C Tables 4.2.6.8 and 6.1.1.4'
H H 0 0 'International Tables Vol C Tables 4.2.6.8 and 6.1.1.4'
N N 0.0061 0.0033 'International Tables Vol C Tables 4.2.6.8 and 6.1.1.4'
O O 0.0106 0.006 'International Tables Vol C Tables 4.2.6.8 and 6.1.1.4'
Zn Zn 0.2839 1.4301 'International Tables Vol C Tables 4.2.6.8 and 6.1.1.4'

loop_
_geom_angle_atom_site_label_1
_geom_angle_atom_site_label_2
_geom_angle_atom_site_label_3
_geom_angle
_geom_angle_site_symmetry_1
_geom_angle_site_symmetry_3
_geom_angle_publ_flag
O1 Zn1 O51 119.62(6) . . ?
O1 Zn1 N11 101.61(6) . . ?
O51 Zn1 N11 94.39(6) . . ?
O1 Zn1 N1 99.11(5) . . ?
O51 Zn1 N1 106.95(6) . . ?
N11 Zn1 N1 137.39(6) . . ?
C23 O1 Zn1 121.14(11) . . ?
C11 N1 C1 111.85(13) . . ?
C11 N1 C21 105.02(13) . . ?
C1 N1 C21 111.43(14) . . ?
C11 N1 Zn1 118.76(11) . . ?
C1 N1 Zn1 105.61(10) . . ?
C21 N1 Zn1 103.92(10) . . ?
N1 C1 C2 117.70(14) . . ?
N1 C1 H1A 107.9 . . ?
C2 C1 H1A 107.9 . . ?
N1 C1 H1B 107.9 . . ?
C2 C1 H1B 107.9 . . ?
H1A C1 H1B 107.2 . . ?
C3 C2 C7 118.16(17) . . ?
C3 C2 C1 118.91(16) . . ?
C7 C2 C1 122.60(16) . . ?
C2 C3 C4 121.00(18) . . ?
C2 C3 H3 119.5 . . ?
C4 C3 H3 119.5 . . ?
C5 C4 C3 120.38(19) . . ?
C5 C4 H4 119.8 . . ?
C3 C4 H4 119.8 . . ?
C6 C5 C4 119.29(18) . . ?
C6 C5 H5 120.4 . . ?
C4 C5 H5 120.4 . . ?
C5 C6 C7 120.20(18) . . ?
C5 C6 H6 119.9 . . ?
C7 C6 H6 119.9 . . ?
C6 C7 C2 120.94(18) . . ?
C6 C7 H7 119.5 . . ?
C2 C7 H7 119.5 . . ?
C51 N11 C71 110.66(14) . . ?
C51 N11 C61 108.82(14) . . ?
C71 N11 C61 111.44(14) . . ?
C51 N11 Zn1 115.40(11) . . ?
C71 N11 Zn1 105.13(11) . . ?
C61 N11 Zn1 105.29(11) . . ?
N1 C11 C12 118.39(14) . . ?
N1 C11 H11A 107.7 . . ?
C12 C11 H11A 107.7 . . ?
N1 C11 H11B 107.7 . . ?
C12 C11 H11B 107.7 . . ?
H11A C11 H11B 107.1 . . ?
C17 C12 C13 118.49(17) . . ?
C17 C12 C11 124.63(17) . . ?
C13 C12 C11 116.81(16) . . ?
C14 C13 C12 120.4(2) . . ?
C14 C13 H13 119.8 . . ?
C12 C13 H13 119.8 . . ?
C13 C14 C15 120.4(2) . . ?
C13 C14 H14 119.8 . . ?
C15 C14 H14 119.8 . . ?
C16 C15 C14 119.86(19) . . ?
C16 C15 H15 120.1 . . ?
C14 C15 H15 120.1 . . ?
C15 C16 C17 120.2(2) . . ?
C15 C16 H16 119.9 . . ?
C17 C16 H16 119.9 . . ?
C16 C17 C12 120.67(19) . . ?
C16 C17 H17 119.7 . . ?
C12 C17 H17 119.7 . . ?
C22 C21 N1 116.68(14) . . ?
C22 C21 H21A 108.1 . . ?
N1 C21 H21A 108.1 . . ?
C22 C21 H21B 108.1 . . ?
N1 C21 H21B 108.1 . . ?
H21A C21 H21B 107.3 . . ?
C35 C22 C23 120.40(17) . . ?
C35 C22 C21 118.36(16) . . ?
C23 C22 C21 120.90(16) . . ?
O1 C23 C22 120.04(16) . . ?
O1 C23 C24 120.92(15) . . ?
C22 C23 C24 119.00(16) . . ?
C29 C24 C23 117.58(16) . . ?
C29 C24 C25 122.30(16) . . ?
C23 C24 C25 120.12(16) . . ?
C28 C25 C27 107.58(16) . . ?
C28 C25 C26 106.86(16) . . ?
C27 C25 C26 110.13(16) . . ?
C28 C25 C24 112.06(16) . . ?
C27 C25 C24 110.62(15) . . ?
C26 C25 C24 109.51(15) . . ?
C25 C26 H26A 109.5 . . ?
C25 C26 H26B 109.5 . . ?
H26A C26 H26B 109.5 . . ?
C25 C26 H26C 109.5 . . ?
H26A C26 H26C 109.5 . . ?
H26B C26 H26C 109.5 . . ?
C25 C27 H27A 109.5 . . ?
C25 C27 H27B 109.5 . . ?
H27A C27 H27B 109.5 . . ?
C25 C27 H27C 109.5 . . ?
H27A C27 H27C 109.5 . . ?
H27B C27 H27C 109.5 . . ?
C25 C28 H28A 109.5 . . ?
C25 C28 H28B 109.5 . . ?
H28A C28 H28B 109.5 . . ?
C25 C28 H28C 109.5 . . ?
H28A C28 H28C 109.5 . . ?
H28B C28 H28C 109.5 . . ?
C24 C29 C30 124.23(17) . . ?
C24 C29 H29 117.9 . . ?
C30 C29 H29 117.9 . . ?
C35 C30 C29 116.38(17) . . ?
C35 C30 C31 120.15(16) . . ?
C29 C30 C31 123.47(17) . . ?
C34B C31 C32A 129.8(5) . . ?
C34B C31 C33A 79.6(4) . . ?
C32A C31 C33A 110.7(6) . . ?
C34B C31 C32B 112.9(4) . . ?
C33A C31 C32B 125.9(5) . . ?
C34B C31 C30 107.8(3) . . ?
C32A C31 C30 110.9(5) . . ?
C33A C31 C30 114.5(3) . . ?
C32B C31 C30 110.8(5) . . ?
C34B C31 C33B 109.7(3) . . ?
C32A C31 C33B 86.0(5) . . ?
C32B C31 C33B 105.9(4) . . ?
C30 C31 C33B 109.7(2) . . ?
C32A C31 C34A 105.8(5) . . ?
C33A C31 C34A 103.8(4) . . ?
C32B C31 C34A 86.1(4) . . ?
C30 C31 C34A 110.6(3) . . ?
C33B C31 C34A 130.0(3) . . ?
C31 C32A H32A 109.5 . . ?
C31 C32A H32B 109.5 . . ?
C31 C32A H32C 109.5 . . ?
C31 C33A H33A 109.5 . . ?
C31 C33A H33B 109.5 . . ?
C31 C33A H33C 109.5 . . ?
C31 C34A H34A 109.5 . . ?
C31 C34A H34B 109.5 . . ?
C31 C34A H34C 109.5 . . ?
C31 C32B H32D 109.5 . . ?
C31 C32B H32E 109.5 . . ?
H32D C32B H32E 109.5 . . ?
C31 C32B H32F 109.5 . . ?
H32D C32B H32F 109.5 . . ?
H32E C32B H32F 109.5 . . ?
C31 C33B H33D 109.5 . . ?
C31 C33B H33E 109.5 . . ?
H33D C33B H33E 109.5 . . ?
C31 C33B H33F 109.5 . . ?
H33D C33B H33F 109.5 . . ?
H33E C33B H33F 109.5 . . ?
C31 C34B H34D 109.5 . . ?
C31 C34B H34E 109.5 . . ?
H34D C34B H34E 109.5 . . ?
C31 C34B H34F 109.5 . . ?
H34D C34B H34F 109.5 . . ?
H34E C34B H34F 109.5 . . ?
C30 C35 C22 121.96(17) . . ?
C30 C35 H35 119 . . ?
C22 C35 H35 119 . . ?
C73 O51 Zn1 129.00(11) . . ?
N11 C51 C52 116.05(15) . . ?
N11 C51 H51A 108.3 . . ?
C52 C51 H51A 108.3 . . ?
N11 C51 H51B 108.3 . . ?
C52 C51 H51B 108.3 . . ?
H51A C51 H51B 107.4 . . ?
C57 C52 C53 118.05(19) . . ?
C57 C52 C51 123.00(18) . . ?
C53 C52 C51 118.65(18) . . ?
C54 C53 C52 121.2(2) . . ?
C54 C53 H53 119.4 . . ?
C52 C53 H53 119.4 . . ?
C55 C54 C53 119.8(2) . . ?
C55 C54 H54 120.1 . . ?
C53 C54 H54 120.1 . . ?
C54 C55 C56 120.2(2) . . ?
C54 C55 H55 119.9 . . ?
C56 C55 H55 119.9 . . ?
C57 C56 C55 120.2(2) . . ?
C57 C56 H56 119.9 . . ?
C55 C56 H56 119.9 . . ?
C56 C57 C52 120.7(2) . . ?
C56 C57 H57 119.7 . . ?
C52 C57 H57 119.7 . . ?
N11 C61 C62 116.36(16) . . ?
N11 C61 H61A 108.2 . . ?
C62 C61 H61A 108.2 . . ?
N11 C61 H61B 108.2 . . ?
C62 C61 H61B 108.2 . . ?
H61A C61 H61B 107.3 . . ?
C63 C62 C67 118.10(19) . . ?
C63 C62 C61 120.80(18) . . ?
C67 C62 C61 121.08(19) . . ?
C64 C63 C62 121.1(2) . . ?
C64 C63 H63 119.5 . . ?
C62 C63 H63 119.5 . . ?
C65 C64 C63 120.1(2) . . ?
C65 C64 H64 119.9 . . ?
C63 C64 H64 119.9 . . ?
C66 C65 C64 120.0(2) . . ?
C66 C65 H65 120 . . ?
C64 C65 H65 120 . . ?
C65 C66 C67 120.1(2) . . ?
C65 C66 H66 119.9 . . ?
C67 C66 H66 119.9 . . ?
C66 C67 C62 120.5(2) . . ?
C66 C67 H67 119.7 . . ?
C62 C67 H67 119.7 . . ?
N11 C71 C72 116.76(15) . . ?
N11 C71 H71A 108.1 . . ?
C72 C71 H71A 108.1 . . ?
N11 C71 H71B 108.1 . . ?
C72 C71 H71B 108.1 . . ?
H71A C71 H71B 107.3 . . ?
C85 C72 C73 120.37(16) . . ?
C85 C72 C71 116.61(17) . . ?
C73 C72 C71 122.98(15) . . ?
O51 C73 C72 122.03(15) . . ?
O51 C73 C74 119.83(16) . . ?
C72 C73 C74 118.13(15) . . ?
C79 C74 C73 118.58(17) . . ?
C79 C74 C75 120.29(16) . . ?
C73 C74 C75 121.12(15) . . ?
C74 C75 C77 109.81(15) . . ?
C74 C75 C76 112.10(15) . . ?
C77 C75 C76 108.02(15) . . ?
C74 C75 C78 111.10(15) . . ?
C77 C75 C78 110.01(16) . . ?
C76 C75 C78 105.69(15) . . ?
C75 C76 H76A 109.5 . . ?
C75 C76 H76B 109.5 . . ?
H76A C76 H76B 109.5 . . ?
C75 C76 H76C 109.5 . . ?
H76A C76 H76C 109.5 . . ?
H76B C76 H76C 109.5 . . ?
C75 C77 H77A 109.5 . . ?
C75 C77 H77B 109.5 . . ?
H77A C77 H77B 109.5 . . ?
C75 C77 H77C 109.5 . . ?
H77A C77 H77C 109.5 . . ?
H77B C77 H77C 109.5 . . ?
C75 C78 H78A 109.5 . . ?
C75 C78 H78B 109.5 . . ?
H78A C78 H78B 109.5 . . ?
C75 C78 H78C 109.5 . . ?
H78A C78 H78C 109.5 . . ?
H78B C78 H78C 109.5 . . ?
C80 C79 C74 124.03(17) . . ?
C80 C79 H79 118 . . ?
C74 C79 H79 118 . . ?
C85 C80 C79 116.28(16) . . ?
C85 C80 C81 122.35(18) . . ?
C79 C80 C81 121.37(18) . . ?
C83B C81 C82A 122.6(4) . . ?
C83B C81 C84A 63.0(3) . . ?
C82A C81 C84A 115.1(4) . . ?
C83B C81 C80 116.6(3) . . ?
C82A C81 C80 116.0(4) . . ?
C84A C81 C80 111.3(2) . . ?
C83B C81 C82B 114.9(4) . . ?
C84A C81 C82B 133.1(4) . . ?
C80 C81 C82B 110.1(4) . . ?
C83B C81 C84B 109.1(3) . . ?
C82A C81 C84B 78.5(3) . . ?
C84A C81 C84B 48.5(2) . . ?
C80 C81 C84B 103.7(2) . . ?
C82B C81 C84B 100.6(4) . . ?
C82A C81 C83A 104.3(4) . . ?
C84A C81 C83A 102.8(3) . . ?
C80 C81 C83A 105.6(2) . . ?
C82B C81 C83A 86.3(4) . . ?
C84B C81 C83A 145.3(3) . . ?
C81 C82A H82A 109.5 . . ?
C81 C82A H82B 109.5 . . ?
C81 C82A H82C 109.5 . . ?
C81 C83A H83A 109.5 . . ?
C81 C83A H83B 109.5 . . ?
C81 C83A H83C 109.5 . . ?
C81 C84A H84A 109.5 . . ?
C81 C84A H84B 109.5 . . ?
C81 C84A H84C 109.5 . . ?
C81 C82B H82D 109.5 . . ?
C81 C82B H82E 109.5 . . ?
H82D C82B H82E 109.5 . . ?
C81 C82B H82F 109.5 . . ?
H82D C82B H82F 109.5 . . ?
H82E C82B H82F 109.5 . . ?
C81 C83B H83D 109.5 . . ?
C81 C83B H83E 109.5 . . ?
H83D C83B H83E 109.5 . . ?
C81 C83B H83F 109.5 . . ?
H83D C83B H83F 109.5 . . ?
H83E C83B H83F 109.5 . . ?
C81 C84B H84D 109.5 . . ?
C81 C84B H84E 109.5 . . ?
H84D C84B H84E 109.5 . . ?
C81 C84B H84F 109.5 . . ?
H84D C84B H84F 109.5 . . ?
H84E C84B H84F 109.5 . . ?
C80 C85 C72 122.60(18) . . ?
C80 C85 H85 118.7 . . ?
C72 C85 H85 118.7 . . ?

loop_
_geom_bond_atom_site_label_1
_geom_bond_atom_site_label_2
_geom_bond_distance
_geom_bond_site_symmetry_2
_geom_bond_publ_flag
Zn1 O1 1.8969(13) . ?
Zn1 O51 1.9106(12) . ?
Zn1 N11 2.0826(16) . ?
Zn1 N1 2.1130(15) . ?
O1 C23 1.340(2) . ?
N1 C11 1.491(2) . ?
N1 C1 1.500(2) . ?
N1 C21 1.519(2) . ?
C1 C2 1.518(2) . ?
C1 H1A 0.99 . ?
C1 H1B 0.99 . ?
C2 C3 1.382(3) . ?
C2 C7 1.397(2) . ?
C3 C4 1.387(3) . ?
C3 H3 0.95 . ?
C4 C5 1.385(3) . ?
C4 H4 0.95 . ?
C5 C6 1.380(3) . ?
C5 H5 0.95 . ?
C6 C7 1.387(3) . ?
C6 H6 0.95 . ?
C7 H7 0.95 . ?
N11 C51 1.499(2) . ?
N11 C71 1.502(2) . ?
N11 C61 1.514(2) . ?
C11 C12 1.516(2) . ?
C11 H11A 0.99 . ?
C11 H11B 0.99 . ?
C12 C17 1.394(3) . ?
C12 C13 1.401(3) . ?
C13 C14 1.384(3) . ?
C13 H13 0.95 . ?
C14 C15 1.390(3) . ?
C14 H14 0.95 . ?
C15 C16 1.374(3) . ?
C15 H15 0.95 . ?
C16 C17 1.394(3) . ?
C16 H16 0.95 . ?
C17 H17 0.95 . ?
C21 C22 1.505(3) . ?
C21 H21A 0.99 . ?
C21 H21B 0.99 . ?
C22 C35 1.389(2) . ?
C22 C23 1.411(2) . ?
C23 C24 1.418(3) . ?
C24 C29 1.389(3) . ?
C24 C25 1.549(2) . ?
C25 C28 1.532(3) . ?
C25 C27 1.534(3) . ?
C25 C26 1.543(3) . ?
C26 H26A 0.98 . ?
C26 H26B 0.98 . ?
C26 H26C 0.98 . ?
C27 H27A 0.98 . ?
C27 H27B 0.98 . ?
C27 H27C 0.98 . ?
C28 H28A 0.98 . ?
C28 H28B 0.98 . ?
C28 H28C 0.98 . ?
C29 C30 1.406(2) . ?
C29 H29 0.95 . ?
C30 C35 1.387(3) . ?
C30 C31 1.537(3) . ?
C31 C34B 1.470(6) . ?
C31 C32A 1.502(13) . ?
C31 C33A 1.513(6) . ?
C31 C32B 1.525(12) . ?
C31 C33B 1.569(6) . ?
C31 C34A 1.608(6) . ?
C32A H32A 0.98 . ?
C32A H32B 0.98 . ?
C32A H32C 0.98 . ?
C33A H33A 0.98 . ?
C33A H33B 0.98 . ?
C33A H33C 0.98 . ?
C34A H34A 0.98 . ?
C34A H34B 0.98 . ?
C34A H34C 0.98 . ?
C32B H32D 0.98 . ?
C32B H32E 0.98 . ?
C32B H32F 0.98 . ?
C33B H33D 0.98 . ?
C33B H33E 0.98 . ?
C33B H33F 0.98 . ?
C34B H34D 0.98 . ?
C34B H34E 0.98 . ?
C34B H34F 0.98 . ?
C35 H35 0.95 . ?
O51 C73 1.337(2) . ?
C51 C52 1.516(3) . ?
C51 H51A 0.99 . ?
C51 H51B 0.99 . ?
C52 C57 1.396(3) . ?
C52 C53 1.401(3) . ?
C53 C54 1.397(3) . ?
C53 H53 0.95 . ?
C54 C55 1.372(3) . ?
C54 H54 0.95 . ?
C55 C56 1.392(3) . ?
C55 H55 0.95 . ?
C56 C57 1.392(3) . ?
C56 H56 0.95 . ?
C57 H57 0.95 . ?
C61 C62 1.514(3) . ?
C61 H61A 0.99 . ?
C61 H61B 0.99 . ?
C62 C63 1.391(3) . ?
C62 C67 1.395(3) . ?
C63 C64 1.386(3) . ?
C63 H63 0.95 . ?
C64 C65 1.377(4) . ?
C64 H64 0.95 . ?
C65 C66 1.374(4) . ?
C65 H65 0.95 . ?
C66 C67 1.395(3) . ?
C66 H66 0.95 . ?
C67 H67 0.95 . ?
C71 C72 1.516(2) . ?
C71 H71A 0.99 . ?
C71 H71B 0.99 . ?
C72 C85 1.398(2) . ?
C72 C73 1.402(3) . ?
C73 C74 1.429(2) . ?
C74 C79 1.392(2) . ?
C74 C75 1.528(3) . ?
C75 C77 1.535(3) . ?
C75 C76 1.536(2) . ?
C75 C78 1.543(3) . ?
C76 H76A 0.98 . ?
C76 H76B 0.98 . ?
C76 H76C 0.98 . ?
C77 H77A 0.98 . ?
C77 H77B 0.98 . ?
C77 H77C 0.98 . ?
C78 H78A 0.98 . ?
C78 H78B 0.98 . ?
C78 H78C 0.98 . ?
C79 C80 1.389(3) . ?
C79 H79 0.95 . ?
C80 C85 1.387(3) . ?
C80 C81 1.539(3) . ?
C81 C83B 1.356(5) . ?
C81 C82A 1.411(9) . ?
C81 C84A 1.509(5) . ?
C81 C82B 1.572(9) . ?
C81 C84B 1.687(5) . ?
C81 C83A 1.704(5) . ?
C82A H82A 0.98 . ?
C82A H82B 0.98 . ?
C82A H82C 0.98 . ?
C83A H83A 0.98 . ?
C83A H83B 0.98 . ?
C83A H83C 0.98 . ?
C84A H84A 0.98 . ?
C84A H84B 0.98 . ?
C84A H84C 0.98 . ?
C82B H82D 0.98 . ?
C82B H82E 0.98 . ?
C82B H82F 0.98 . ?
C83B H83D 0.98 . ?
C83B H83E 0.98 . ?
C83B H83F 0.98 . ?
C84B H84D 0.98 . ?
C84B H84E 0.98 . ?
C84B H84F 0.98 . ?
C85 H85 0.95 . ?

loop_
_geom_torsion_atom_site_label_1
_geom_torsion_atom_site_label_2
_geom_torsion_atom_site_label_3
_geom_torsion_atom_site_label_4
_geom_torsion
_geom_torsion_site_symmetry_1
_geom_torsion_site_symmetry_2
_geom_torsion_site_symmetry_3
_geom_torsion_site_symmetry_4
_geom_torsion_publ_flag
O51 Zn1 O1 C23 85.97(13) . . . . ?
N11 Zn1 O1 C23 -172.10(12) . . . . ?
N1 Zn1 O1 C23 -29.55(13) . . . . ?
O1 Zn1 N1 C11 -134.85(12) . . . . ?
O51 Zn1 N1 C11 100.25(12) . . . . ?
N11 Zn1 N1 C11 -16.47(15) . . . . ?
O1 Zn1 N1 C1 98.70(11) . . . . ?
O51 Zn1 N1 C1 -26.20(11) . . . . ?
N11 Zn1 N1 C1 -142.92(10) . . . . ?
O1 Zn1 N1 C21 -18.70(11) . . . . ?
O51 Zn1 N1 C21 -143.60(10) . . . . ?
N11 Zn1 N1 C21 99.68(12) . . . . ?
C11 N1 C1 C2 59.57(19) . . . . ?
C21 N1 C1 C2 -57.65(19) . . . . ?
Zn1 N1 C1 C2 -169.87(13) . . . . ?
N1 C1 C2 C3 107.41(19) . . . . ?
N1 C1 C2 C7 -79.3(2) . . . . ?
C7 C2 C3 C4 -1.1(3) . . . . ?
C1 C2 C3 C4 172.47(17) . . . . ?
C2 C3 C4 C5 1.8(3) . . . . ?
C3 C4 C5 C6 -0.7(3) . . . . ?
C4 C5 C6 C7 -0.9(3) . . . . ?
C5 C6 C7 C2 1.6(3) . . . . ?
C3 C2 C7 C6 -0.5(3) . . . . ?
C1 C2 C7 C6 -173.89(16) . . . . ?
O1 Zn1 N11 C51 72.08(13) . . . . ?
O51 Zn1 N11 C51 -166.46(12) . . . . ?
N1 Zn1 N11 C51 -45.44(16) . . . . ?
O1 Zn1 N11 C71 -165.72(10) . . . . ?
O51 Zn1 N11 C71 -44.26(11) . . . . ?
N1 Zn1 N11 C71 76.76(13) . . . . ?
O1 Zn1 N11 C61 -47.91(11) . . . . ?
O51 Zn1 N11 C61 73.55(11) . . . . ?
N1 Zn1 N11 C61 -165.43(10) . . . . ?
C1 N1 C11 C12 56.8(2) . . . . ?
C21 N1 C11 C12 177.79(15) . . . . ?
Zn1 N1 C11 C12 -66.64(18) . . . . ?
N1 C11 C12 C17 23.5(3) . . . . ?
N1 C11 C12 C13 -159.49(17) . . . . ?
C17 C12 C13 C14 -0.4(3) . . . . ?
C11 C12 C13 C14 -177.63(18) . . . . ?
C12 C13 C14 C15 0.6(3) . . . . ?
C13 C14 C15 C16 -0.1(3) . . . . ?
C14 C15 C16 C17 -0.5(3) . . . . ?
C15 C16 C17 C12 0.6(3) . . . . ?
C13 C12 C17 C16 -0.2(3) . . . . ?
C11 C12 C17 C16 176.79(18) . . . . ?
C11 N1 C21 C22 -176.02(15) . . . . ?
C1 N1 C21 C22 -54.7(2) . . . . ?
Zn1 N1 C21 C22 58.54(17) . . . . ?
N1 C21 C22 C35 128.41(17) . . . . ?
N1 C21 C22 C23 -58.2(2) . . . . ?
Zn1 O1 C23 C22 44.0(2) . . . . ?
Zn1 O1 C23 C24 -138.26(14) . . . . ?
C35 C22 C23 O1 171.02(16) . . . . ?
C21 C22 C23 O1 -2.2(2) . . . . ?
C35 C22 C23 C24 -6.8(3) . . . . ?
C21 C22 C23 C24 -179.97(15) . . . . ?
O1 C23 C24 C29 -171.24(15) . . . . ?
C22 C23 C24 C29 6.5(2) . . . . ?
O1 C23 C24 C25 8.9(2) . . . . ?
C22 C23 C24 C25 -173.32(15) . . . . ?
C29 C24 C25 C28 -6.1(2) . . . . ?
C23 C24 C25 C28 173.74(16) . . . . ?
C29 C24 C25 C27 113.96(19) . . . . ?
C23 C24 C25 C27 -66.2(2) . . . . ?
C29 C24 C25 C26 -124.47(19) . . . . ?
C23 C24 C25 C26 55.3(2) . . . . ?
C23 C24 C29 C30 -1.4(3) . . . . ?
C25 C24 C29 C30 178.45(17) . . . . ?
C24 C29 C30 C35 -3.6(3) . . . . ?
C24 C29 C30 C31 175.67(17) . . . . ?
C35 C30 C31 C34B 76.7(3) . . . . ?
C29 C30 C31 C34B -102.6(3) . . . . ?
C35 C30 C31 C32A -70.7(5) . . . . ?
C29 C30 C31 C32A 110.1(4) . . . . ?
C35 C30 C31 C33A 163.1(4) . . . . ?
C29 C30 C31 C33A -16.1(4) . . . . ?
C35 C30 C31 C32B -47.3(4) . . . . ?
C29 C30 C31 C32B 133.4(4) . . . . ?
C35 C30 C31 C33B -163.9(3) . . . . ?
C29 C30 C31 C33B 16.8(3) . . . . ?
C35 C30 C31 C34A 46.3(3) . . . . ?
C29 C30 C31 C34A -132.9(3) . . . . ?
C29 C30 C35 C22 3.5(3) . . . . ?
C31 C30 C35 C22 -175.84(16) . . . . ?
C23 C22 C35 C30 1.6(3) . . . . ?
C21 C22 C35 C30 175.00(16) . . . . ?
O1 Zn1 O51 C73 120.16(14) . . . . ?
N11 Zn1 O51 C73 14.15(15) . . . . ?
N1 Zn1 O51 C73 -128.52(14) . . . . ?
C71 N11 C51 C52 -75.3(2) . . . . ?
C61 N11 C51 C52 161.98(16) . . . . ?
Zn1 N11 C51 C52 43.9(2) . . . . ?
N11 C51 C52 C57 77.6(2) . . . . ?
N11 C51 C52 C53 -108.9(2) . . . . ?
C57 C52 C53 C54 -1.2(3) . . . . ?
C51 C52 C53 C54 -175.01(18) . . . . ?
C52 C53 C54 C55 -0.1(3) . . . . ?
C53 C54 C55 C56 0.5(3) . . . . ?
C54 C55 C56 C57 0.5(3) . . . . ?
C55 C56 C57 C52 -1.8(3) . . . . ?
C53 C52 C57 C56 2.1(3) . . . . ?
C51 C52 C57 C56 175.69(19) . . . . ?
C51 N11 C61 C62 57.9(2) . . . . ?
C71 N11 C61 C62 -64.4(2) . . . . ?
Zn1 N11 C61 C62 -177.81(13) . . . . ?
N11 C61 C62 C63 -88.7(2) . . . . ?
N11 C61 C62 C67 93.0(2) . . . . ?
C67 C62 C63 C64 -0.9(3) . . . . ?
C61 C62 C63 C64 -179.29(19) . . . . ?
C62 C63 C64 C65 0.2(3) . . . . ?
C63 C64 C65 C66 0.3(4) . . . . ?
C64 C65 C66 C67 -0.1(4) . . . . ?
C65 C66 C67 C62 -0.7(4) . . . . ?
C63 C62 C67 C66 1.2(3) . . . . ?
C61 C62 C67 C66 179.5(2) . . . . ?
C51 N11 C71 C72 -171.24(15) . . . . ?
C61 N11 C71 C72 -50.0(2) . . . . ?
Zn1 N11 C71 C72 63.54(17) . . . . ?
N11 C71 C72 C85 137.16(17) . . . . ?
N11 C71 C72 C73 -45.0(2) . . . . ?
Zn1 O51 C73 C72 6.8(2) . . . . ?
Zn1 O51 C73 C74 -173.60(12) . . . . ?
C85 C72 C73 O51 -179.75(16) . . . . ?
C71 C72 C73 O51 2.5(3) . . . . ?
C85 C72 C73 C74 0.7(3) . . . . ?
C71 C72 C73 C74 -177.12(16) . . . . ?
O51 C73 C74 C79 179.52(15) . . . . ?
C72 C73 C74 C79 -0.9(2) . . . . ?
O51 C73 C74 C75 1.1(2) . . . . ?
C72 C73 C74 C75 -179.27(16) . . . . ?
C79 C74 C75 C77 -112.80(18) . . . . ?
C73 C74 C75 C77 65.5(2) . . . . ?
C79 C74 C75 C76 7.3(2) . . . . ?
C73 C74 C75 C76 -174.38(16) . . . . ?
C79 C74 C75 C78 125.27(18) . . . . ?
C73 C74 C75 C78 -56.4(2) . . . . ?
C73 C74 C79 C80 0.1(3) . . . . ?
C75 C74 C79 C80 178.49(17) . . . . ?
C74 C79 C80 C85 0.9(3) . . . . ?
C74 C79 C80 C81 -179.66(17) . . . . ?
C85 C80 C81 C83B -7.6(4) . . . . ?
C79 C80 C81 C83B 173.0(3) . . . . ?
C85 C80 C81 C82A -163.9(3) . . . . ?
C79 C80 C81 C82A 16.7(4) . . . . ?
C85 C80 C81 C84A 62.0(3) . . . . ?
C79 C80 C81 C84A -117.4(3) . . . . ?
C85 C80 C81 C82B -140.7(4) . . . . ?
C79 C80 C81 C82B 39.9(4) . . . . ?
C85 C80 C81 C84B 112.4(3) . . . . ?
C79 C80 C81 C84B -67.0(3) . . . . ?
C85 C80 C81 C83A -48.9(3) . . . . ?
C79 C80 C81 C83A 131.7(2) . . . . ?
C79 C80 C85 C72 -1.2(3) . . . . ?
C81 C80 C85 C72 179.42(17) . . . . ?
C73 C72 C85 C80 0.4(3) . . . . ?
C71 C72 C85 C80 178.31(16) . . . . ?
